data_4306965
loop_
_publ_author_name
'Riya Mukherjee'
'Brenda A. Dougan'
'Fiona H. Fry'
'Scott D. Bunge'
'Christopher J. Ziegler'
'Nicola E. Brasch'

_publ_section_title
;
Structural and Spectroscopic Evidence for the Formation of Trinuclear and
Tetranuclear Vanadium(III)/Carboxylate Complexes of Acetate and Related
Derivatives in Aqueous Solution
;
_journal_name_full 'Inorganic Chemistry'
_journal_page_first 1575
_journal_page_last 1585
_journal_paper_doi 10.1021/ic0613210
_journal_volume 46
_journal_year 2007
_chemical_formula_sum 'C8 H35 Cl4 F12 O27.5 V4'
_chemical_formula_weight 1144.8
_chemical_name_common '[V4(H2O)8(m-OOCCF3)4(m-OH)4]Cl4 (1)'
_chemical_name_systematic
; 
 ? 
;
_space_group_IT_number 14
_symmetry_cell_setting monoclinic
_symmetry_space_group_name_Hall '-P 2ybc'
_symmetry_space_group_name_H-M 'P 1 21/c 1'
_atom_sites_solution_hydrogens geom
_atom_sites_solution_primary direct
_atom_sites_solution_secondary difmap
_audit_creation_method SHELXL-97
_cell_angle_alpha 90.00
_cell_angle_beta 127.331(4)
_cell_angle_gamma 90.00
_cell_formula_units_Z 4
_cell_length_a 11.8284(10)
_cell_length_b 26.167(2)
_cell_length_c 18.9800(12)
_cell_measurement_reflns_used 5425
_cell_measurement_temperature 100(2)
_cell_measurement_theta_max 26.33
_cell_measurement_theta_min 2.17
_cell_volume 4671.1(7)
_computing_cell_refinement 'Bruker SMART'
_computing_data_collection 'Bruker SMART'
_computing_data_reduction 'Bruker SAINT'
_computing_molecular_graphics 'Bruker SHELXTL'
_computing_publication_material 'Bruker SHELXTL'
_computing_structure_refinement 'SHELXL-97 (Sheldrick, 1997)'
_computing_structure_solution 'SHELXS-97 (Sheldrick, 1990)'
_diffrn_ambient_temperature 100(2)
_diffrn_measured_fraction_theta_full 0.970
_diffrn_measured_fraction_theta_max 0.970
_diffrn_measurement_device_type 'CCD area detector'
_diffrn_measurement_method 'phi and omega scans'
_diffrn_radiation_monochromator graphite
_diffrn_radiation_source 'fine-focus sealed tube'
_diffrn_radiation_type MoK\a
_diffrn_radiation_wavelength 0.71073
_diffrn_reflns_av_R_equivalents 0.0605
_diffrn_reflns_av_sigmaI/netI 0.0665
_diffrn_reflns_limit_h_max 15
_diffrn_reflns_limit_h_min -15
_diffrn_reflns_limit_k_max 34
_diffrn_reflns_limit_k_min -34
_diffrn_reflns_limit_l_max 25
_diffrn_reflns_limit_l_min -25
_diffrn_reflns_number 41880
_diffrn_reflns_theta_full 28.36
_diffrn_reflns_theta_max 28.36
_diffrn_reflns_theta_min 1.56
_exptl_absorpt_coefficient_mu 1.124
_exptl_absorpt_correction_T_max 0.9889
_exptl_absorpt_correction_T_min 0.8793
_exptl_absorpt_correction_type empirical
_exptl_absorpt_process_details SADABS
_exptl_crystal_colour green
_exptl_crystal_density_diffrn 1.615
_exptl_crystal_density_meas 0
_exptl_crystal_density_method 'not measured'
_exptl_crystal_description plate
_exptl_crystal_F_000 2264
_exptl_crystal_size_max 0.10
_exptl_crystal_size_mid 0.10
_exptl_crystal_size_min 0.01
_platon_squeeze_details ' ?'
_refine_diff_density_max 2.566
_refine_diff_density_min -0.585
_refine_diff_density_rms 0.128
_refine_ls_extinction_method none
_refine_ls_goodness_of_fit_ref 1.098
_refine_ls_hydrogen_treatment mixed
_refine_ls_matrix_type full
_refine_ls_number_parameters 496
_refine_ls_number_reflns 11326
_refine_ls_number_restraints 20
_refine_ls_restrained_S_all 1.097
_refine_ls_R_factor_all 0.0865
_refine_ls_R_factor_gt 0.0654
_refine_ls_shift/su_max 0.002
_refine_ls_shift/su_mean 0.000
_refine_ls_structure_factor_coef Fsqd
_refine_ls_weighting_details 'calc w=1/[\s^2^(Fo^2^)+(0.0469P)^2^+15.3603P] where P=(Fo^2^+2Fc^2^)/3'
_refine_ls_weighting_scheme calc
_refine_ls_wR_factor_gt 0.1349
_refine_ls_wR_factor_ref 0.1425
_reflns_number_gt 8941
_reflns_number_total 11326
_reflns_threshold_expression >2sigma(I)
_cod_data_source_file ic0613210si20060918_062623_1.cif
_cod_data_source_block 1
_cod_depositor_comments
;
The following automatic conversions were performed:
'_symmetry_cell_setting' value 'Monoclinic' changed to 'monoclinic'
according to '/home/saulius/struct/CIF-dictionaries/cif_core.dic'
dictionary named 'cif_core.dic' version 2.4.1 from 2010-06-29.

Automatic conversion script
Id: cif_fix_enum 1527 2010-12-29 10:47:43Z saulius 
;
_cod_original_cell_volume 4671.1(6)
_cod_database_code 4306965

loop_
_symmetry_equiv_pos_as_xyz
'x, y, z'
'-x, y+1/2, -z+1/2'
'-x, -y, -z'
'x, -y-1/2, z-1/2'

loop_
_atom_site_label
_atom_site_type_symbol
_atom_site_fract_x
_atom_site_fract_y
_atom_site_fract_z
_atom_site_U_iso_or_equiv
_atom_site_adp_type
_atom_site_occupancy
_atom_site_symmetry_multiplicity
_atom_site_calc_flag
_atom_site_refinement_flags
_atom_site_disorder_assembly
_atom_site_disorder_group
F4 F 0.2096(3) 0.61130(11) 0.9044(2) 0.0315(7) Uani 1 1 d . . .
F9 F -0.4149(3) 0.95424(10) 0.69282(18) 0.0265(7) Uani 1 1 d . . .
C1 C 0.1778(4) 0.87549(15) 0.7375(3) 0.0087(7) Uani 1 1 d . . .
C2 C 0.1653(5) 0.90558(17) 0.6631(3) 0.0148(9) Uani 1 1 d . . .
C3 C 0.0530(4) 0.68290(15) 0.8484(2) 0.0095(8) Uani 1 1 d . . .
C4 C 0.0918(4) 0.62929(16) 0.8899(3) 0.0126(8) Uani 1 1 d . . .
C5 C -0.2940(4) 0.87356(15) 0.7419(3) 0.0082(7) Uani 1 1 d . . .
C6 C -0.4221(4) 0.90639(16) 0.6684(3) 0.0117(8) Uani 1 1 d . . .
C7 C 0.2863(4) 0.86066(14) 1.0873(3) 0.0094(8) Uani 1 1 d . . .
C8 C 0.3889(4) 0.85696(16) 1.1892(3) 0.0117(8) Uani 1 1 d . . .
Cl1 Cl 0.96727(11) 0.88199(4) 0.15959(7) 0.0139(2) Uani 1 1 d . . .
Cl2 Cl 0.55654(11) 0.88520(4) 0.85393(7) 0.0141(2) Uani 1 1 d . . .
Cl3 Cl 0.64159(10) 0.26541(4) 0.94149(6) 0.0140(2) Uani 1 1 d . . .
Cl4 Cl 0.10961(11) 0.05396(4) 0.31053(7) 0.0158(2) Uani 1 1 d . . .
F1 F 0.2118(4) 0.95287(11) 0.6864(2) 0.0435(10) Uani 1 1 d . . .
F2 F 0.2365(3) 0.88254(12) 0.64014(18) 0.0268(7) Uani 1 1 d . . .
F3 F 0.0294(3) 0.90753(13) 0.59209(18) 0.0302(7) Uani 1 1 d . . .
F5 F -0.0121(3) 0.59633(10) 0.83841(17) 0.0220(6) Uani 1 1 d . . .
F6 F 0.1143(3) 0.63028(10) 0.96727(17) 0.0235(6) Uani 1 1 d . . .
F7 F -0.4298(3) 0.90657(11) 0.59512(16) 0.0204(6) Uani 1 1 d . . .
F8 F -0.5426(3) 0.88642(10) 0.64606(17) 0.0207(6) Uani 1 1 d . . .
F10 F 0.5096(3) 0.83460(11) 1.21855(16) 0.0232(6) Uani 1 1 d . . .
F11 F 0.4199(3) 0.90408(10) 1.22271(16) 0.0214(6) Uani 1 1 d . . .
F12 F 0.3316(3) 0.83221(13) 1.22106(18) 0.0316(7) Uani 1 1 d . . .
H12 H 0.051(7) 0.6959(8) 0.667(4) 0.047(19) Uiso 1 1 d D . .
H13 H -0.309(9) 0.6988(11) 0.656(5) 0.09(3) Uiso 1 1 d D . .
H14 H -0.418(2) 0.7395(19) 0.631(3) 0.020(13) Uiso 1 1 d D . .
O1 O 0.2256(3) 0.80722(11) 0.89468(18) 0.0099(6) Uani 1 1 d D . .
H1 H 0.259(5) 0.7862(15) 0.936(2) 0.012 Uiso 1 1 d D . .
O2 O -0.0577(3) 0.78478(11) 0.73818(18) 0.0091(6) Uani 1 1 d D . .
H2 H -0.104(4) 0.8003(16) 0.6892(19) 0.011 Uiso 1 1 d D . .
O3 O -0.0383(3) 0.80053(10) 0.89332(18) 0.0077(5) Uani 1 1 d D . .
H3 H -0.007(5) 0.7805(15) 0.936(2) 0.009 Uiso 1 1 d D . .
O4 O 0.0777(3) 0.89333(10) 0.88190(18) 0.0094(6) Uani 1 1 d D . .
H4 H 0.022(4) 0.9050(17) 0.8306(17) 0.011 Uiso 1 1 d D . .
O5 O 0.2239(3) 0.89920(11) 0.80717(18) 0.0097(6) Uani 1 1 d . . .
O6 O 0.1419(3) 0.82998(11) 0.71913(18) 0.0112(6) Uani 1 1 d . . .
O7 O 0.1380(3) 0.70375(10) 0.83976(18) 0.0101(6) Uani 1 1 d . . .
O8 O -0.0614(3) 0.69972(11) 0.83030(18) 0.0110(6) Uani 1 1 d . . .
O9 O -0.2973(3) 0.82869(11) 0.71936(19) 0.0118(6) Uani 1 1 d . . .
O10 O -0.2055(3) 0.89561(11) 0.81280(18) 0.0101(6) Uani 1 1 d . . .
O11 O 0.1578(3) 0.85621(11) 1.05205(18) 0.0105(6) Uani 1 1 d . . .
O12 O 0.3464(3) 0.86926(11) 1.05269(18) 0.0115(6) Uani 1 1 d . . .
O13 O 0.3213(3) 0.95423(11) 0.95460(19) 0.0138(6) Uani 1 1 d D . .
H5 H 0.355(5) 0.9678(18) 1.0095(19) 0.017 Uiso 1 1 d D . .
H6 H 0.286(5) 0.9803(14) 0.913(3) 0.017 Uiso 1 1 d D . .
O14 O 0.4718(3) 0.86640(12) 0.9714(2) 0.0156(6) Uani 1 1 d D . .
H7 H 0.550(4) 0.8612(19) 1.0309(16) 0.019 Uiso 1 1 d D . .
H8 H 0.496(5) 0.8736(19) 0.933(3) 0.019 Uiso 1 1 d D . .
O15 O 0.3335(3) 0.74907(11) 0.82617(19) 0.0124(6) Uani 1 1 d D . .
H10 H 0.404(4) 0.7294(16) 0.875(2) 0.015 Uiso 1 1 d D . .
H9 H 0.365(5) 0.7567(18) 0.792(3) 0.015 Uiso 1 1 d D . .
O16 O 0.0621(3) 0.73148(11) 0.67042(19) 0.0136(6) Uani 1 1 d D . .
H11 H 0.070(5) 0.7375(18) 0.625(2) 0.016 Uiso 1 1 d D . .
O17 O -0.3200(3) 0.73433(11) 0.66251(19) 0.0121(6) Uani 1 1 d D . .
O18 O -0.2776(3) 0.74385(11) 0.82387(19) 0.0129(6) Uani 1 1 d D . .
H15 H -0.370(3) 0.7550(18) 0.799(3) 0.015 Uiso 1 1 d D . .
H16 H -0.260(5) 0.7264(17) 0.872(2) 0.015 Uiso 1 1 d D . .
O19 O -0.1339(3) 0.85155(12) 0.97379(19) 0.0136(6) Uani 1 1 d D . .
H18 H -0.099(5) 0.8588(18) 1.0320(17) 0.016 Uiso 1 1 d D . .
H17 H -0.225(3) 0.8654(17) 0.934(3) 0.016 Uiso 1 1 d D . .
O20 O -0.0168(3) 0.94050(11) 0.97051(19) 0.0141(6) Uani 1 1 d D . .
H19 H -0.085(4) 0.9671(14) 0.941(3) 0.017 Uiso 1 1 d D . .
H20 H 0.066(3) 0.9513(18) 1.0264(19) 0.017 Uiso 1 1 d D . .
V1 V 0.27173(7) 0.87922(3) 0.92510(4) 0.00796(14) Uani 1 1 d . . .
V2 V 0.13743(7) 0.77011(3) 0.78441(4) 0.00798(14) Uani 1 1 d . . .
V3 V -0.16673(7) 0.76720(3) 0.78022(4) 0.00756(14) Uani 1 1 d . . .
V4 V -0.02226(7) 0.87117(3) 0.92750(4) 0.00755(14) Uani 1 1 d . . .

loop_
_atom_site_aniso_label
_atom_site_aniso_U_11
_atom_site_aniso_U_22
_atom_site_aniso_U_33
_atom_site_aniso_U_23
_atom_site_aniso_U_13
_atom_site_aniso_U_12
F4 0.0265(16) 0.0187(14) 0.056(2) 0.0182(14) 0.0283(16) 0.0130(12)
F9 0.0246(15) 0.0114(13) 0.0200(14) -0.0013(10) 0.0012(12) 0.0084(11)
C1 0.0054(17) 0.0110(19) 0.0113(18) 0.0055(15) 0.0058(16) 0.0060(15)
C2 0.014(2) 0.020(2) 0.0066(18) -0.0013(16) 0.0040(17) -0.0027(17)
C3 0.0102(19) 0.0096(19) 0.0043(17) -0.0013(14) 0.0020(16) -0.0012(15)
C4 0.012(2) 0.0111(19) 0.0121(19) 0.0000(15) 0.0062(17) 0.0015(16)
C5 0.0084(18) 0.0092(18) 0.0087(17) 0.0038(14) 0.0060(16) 0.0017(15)
C6 0.0070(18) 0.015(2) 0.0104(19) -0.0033(16) 0.0041(16) 0.0010(16)
C7 0.015(2) 0.0030(17) 0.0105(18) 0.0000(14) 0.0075(17) 0.0032(15)
C8 0.0097(19) 0.014(2) 0.0098(19) 0.0019(15) 0.0053(17) -0.0025(16)
Cl1 0.0142(5) 0.0151(5) 0.0128(5) -0.0018(4) 0.0084(4) 0.0000(4)
Cl2 0.0122(5) 0.0183(5) 0.0142(5) -0.0001(4) 0.0094(4) -0.0004(4)
Cl3 0.0119(5) 0.0176(5) 0.0109(4) 0.0030(4) 0.0061(4) 0.0016(4)
Cl4 0.0143(5) 0.0163(5) 0.0135(5) 0.0012(4) 0.0067(4) 0.0010(4)
F1 0.089(3) 0.0192(15) 0.0255(16) -0.0056(13) 0.0364(19) -0.0217(17)
F2 0.0266(15) 0.0434(18) 0.0229(14) 0.0037(13) 0.0215(13) 0.0014(13)
F3 0.0174(14) 0.053(2) 0.0158(14) 0.0185(13) 0.0075(12) 0.0066(13)
F5 0.0235(14) 0.0111(12) 0.0200(13) -0.0011(10) 0.0072(12) -0.0051(11)
F6 0.0371(17) 0.0190(14) 0.0120(12) 0.0032(10) 0.0136(13) 0.0033(12)
F7 0.0167(13) 0.0294(15) 0.0118(12) 0.0098(11) 0.0069(11) 0.0072(11)
F8 0.0095(12) 0.0260(14) 0.0216(14) 0.0056(11) 0.0068(11) 0.0021(11)
F10 0.0161(13) 0.0333(16) 0.0098(12) 0.0021(11) 0.0024(11) 0.0128(12)
F11 0.0243(14) 0.0182(13) 0.0081(12) -0.0054(10) 0.0028(11) 0.0020(11)
F12 0.0237(15) 0.055(2) 0.0127(13) 0.0105(13) 0.0092(12) -0.0116(14)
O1 0.0099(14) 0.0108(14) 0.0080(13) 0.0010(11) 0.0050(12) 0.0016(11)
O2 0.0070(13) 0.0134(14) 0.0051(13) 0.0011(11) 0.0028(11) 0.0008(11)
O3 0.0102(13) 0.0072(13) 0.0067(13) 0.0003(10) 0.0056(12) 0.0000(11)
O4 0.0070(13) 0.0090(14) 0.0089(13) 0.0013(11) 0.0031(12) 0.0009(11)
O5 0.0109(14) 0.0133(14) 0.0075(13) -0.0011(11) 0.0070(12) -0.0004(11)
O6 0.0116(14) 0.0137(14) 0.0090(13) -0.0002(11) 0.0067(12) 0.0003(11)
O7 0.0104(14) 0.0085(13) 0.0115(13) 0.0009(11) 0.0067(12) 0.0003(11)
O8 0.0102(14) 0.0100(14) 0.0107(13) 0.0001(11) 0.0053(12) -0.0014(11)
O9 0.0104(14) 0.0102(14) 0.0124(14) -0.0028(11) 0.0055(12) -0.0016(11)
O10 0.0046(13) 0.0127(14) 0.0084(13) -0.0007(11) 0.0014(11) -0.0014(11)
O11 0.0072(13) 0.0136(14) 0.0097(13) -0.0009(11) 0.0045(12) -0.0013(11)
O12 0.0082(14) 0.0149(14) 0.0094(13) 0.0003(11) 0.0044(12) -0.0010(11)
O13 0.0167(15) 0.0122(15) 0.0102(14) -0.0017(11) 0.0070(13) -0.0037(12)
O14 0.0081(14) 0.0242(17) 0.0140(15) 0.0022(13) 0.0065(13) -0.0008(12)
O15 0.0092(14) 0.0176(15) 0.0113(14) 0.0029(12) 0.0068(12) 0.0044(12)
O16 0.0202(16) 0.0101(14) 0.0118(14) -0.0019(12) 0.0104(13) -0.0015(12)
O17 0.0079(14) 0.0113(14) 0.0131(14) -0.0026(11) 0.0043(12) 0.0021(11)
O18 0.0093(14) 0.0172(15) 0.0129(14) 0.0040(12) 0.0072(13) 0.0015(12)
O19 0.0110(14) 0.0241(17) 0.0081(14) 0.0013(12) 0.0070(13) 0.0019(12)
O20 0.0116(15) 0.0105(14) 0.0102(14) -0.0022(11) 0.0014(13) 0.0026(11)
V1 0.0066(3) 0.0094(3) 0.0067(3) 0.0000(2) 0.0034(3) -0.0002(3)
V2 0.0074(3) 0.0099(3) 0.0071(3) -0.0006(2) 0.0046(3) 0.0003(3)
V3 0.0067(3) 0.0082(3) 0.0074(3) -0.0007(2) 0.0040(3) -0.0002(2)
V4 0.0074(3) 0.0080(3) 0.0075(3) -0.0009(2) 0.0047(3) 0.0003(2)

loop_
_atom_type_symbol
_atom_type_description
_atom_type_scat_dispersion_real
_atom_type_scat_dispersion_imag
_atom_type_scat_source
C C 0.0033 0.0016 'International Tables Vol C Tables 4.2.6.8 and 6.1.1.4'
H H 0.0000 0.0000 'International Tables Vol C Tables 4.2.6.8 and 6.1.1.4'
Cl Cl 0.1484 0.1585 'International Tables Vol C Tables 4.2.6.8 and 6.1.1.4'
F F 0.0171 0.0103 'International Tables Vol C Tables 4.2.6.8 and 6.1.1.4'
O O 0.0106 0.0060 'International Tables Vol C Tables 4.2.6.8 and 6.1.1.4'
V V 0.3005 0.5294 'International Tables Vol C Tables 4.2.6.8 and 6.1.1.4'

loop_
_geom_angle_atom_site_label_1
_geom_angle_atom_site_label_2
_geom_angle_atom_site_label_3
_geom_angle
_geom_angle_site_symmetry_1
_geom_angle_site_symmetry_3
_geom_angle_publ_flag
O6 C1 O5 129.0(4) . . ?
O6 C1 C2 114.0(3) . . ?
O5 C1 C2 117.0(3) . . ?
F2 C2 F1 108.8(4) . . ?
F2 C2 F3 107.8(3) . . ?
F1 C2 F3 107.8(4) . . ?
F2 C2 C1 110.2(4) . . ?
F1 C2 C1 112.6(3) . . ?
F3 C2 C1 109.5(3) . . ?
O7 C3 O8 129.4(4) . . ?
O7 C3 C4 117.1(4) . . ?
O8 C3 C4 113.5(4) . . ?
F5 C4 F6 107.7(4) . . ?
F5 C4 F4 108.0(3) . . ?
F6 C4 F4 107.2(3) . . ?
F5 C4 C3 111.2(3) . . ?
F6 C4 C3 110.3(3) . . ?
F4 C4 C3 112.3(3) . . ?
O10 C5 O9 130.1(4) . . ?
O10 C5 C6 116.1(3) . . ?
O9 C5 C6 113.8(3) . . ?
F9 C6 F8 108.4(3) . . ?
F9 C6 F7 108.1(4) . . ?
F8 C6 F7 106.7(3) . . ?
F9 C6 C5 112.9(3) . . ?
F8 C6 C5 110.1(3) . . ?
F7 C6 C5 110.4(3) . . ?
O11 C7 O12 129.5(4) . . ?
O11 C7 C8 116.5(4) . . ?
O12 C7 C8 113.9(4) . . ?
F10 C8 F12 108.4(3) . . ?
F10 C8 F11 107.2(3) . . ?
F12 C8 F11 107.7(4) . . ?
F10 C8 C7 112.8(3) . . ?
F12 C8 C7 111.9(3) . . ?
F11 C8 C7 108.7(3) . . ?
V2 O1 V1 132.40(15) . . ?
V3 O2 V2 132.11(15) . . ?
V3 O3 V4 131.12(15) . . ?
V4 O4 V1 129.81(15) . . ?
C1 O5 V1 134.1(3) . . ?
C1 O6 V2 134.8(3) . . ?
C3 O7 V2 134.3(3) . . ?
C3 O8 V3 133.2(3) . . ?
C5 O9 V3 134.2(3) . . ?
C5 O10 V4 131.9(3) . . ?
C7 O11 V4 133.1(3) . . ?
C7 O12 V1 132.7(3) . . ?
O4 V1 O1 90.69(12) . . ?
O4 V1 O14 178.46(13) . . ?
O1 V1 O14 90.69(13) . . ?
O4 V1 O5 91.02(12) . . ?
O1 V1 O5 94.70(12) . . ?
O14 V1 O5 89.57(12) . . ?
O4 V1 O13 90.14(12) . . ?
O1 V1 O13 178.46(13) . . ?
O14 V1 O13 88.50(13) . . ?
O5 V1 O13 83.98(12) . . ?
O4 V1 O12 94.32(12) . . ?
O1 V1 O12 94.04(12) . . ?
O14 V1 O12 84.88(12) . . ?
O5 V1 O12 169.70(12) . . ?
O13 V1 O12 87.20(12) . . ?
O1 V2 O2 95.89(12) . . ?
O1 V2 O6 94.40(12) . . ?
O2 V2 O6 92.04(12) . . ?
O1 V2 O15 88.55(12) . . ?
O2 V2 O15 174.92(13) . . ?
O6 V2 O15 90.08(12) . . ?
O1 V2 O7 92.23(12) . . ?
O2 V2 O7 91.87(12) . . ?
O6 V2 O7 171.92(12) . . ?
O15 V2 O7 85.48(12) . . ?
O1 V2 O16 174.78(13) . . ?
O2 V2 O16 89.06(12) . . ?
O6 V2 O16 83.73(12) . . ?
O15 V2 O16 86.59(12) . . ?
O7 V2 O16 89.27(12) . . ?
O3 V3 O2 94.54(12) . . ?
O3 V3 O18 87.11(12) . . ?
O2 V3 O18 176.14(13) . . ?
O3 V3 O17 173.28(12) . . ?
O2 V3 O17 91.19(12) . . ?
O18 V3 O17 87.38(12) . . ?
O3 V3 O8 91.52(12) . . ?
O2 V3 O8 91.52(12) . . ?
O18 V3 O8 84.95(12) . . ?
O17 V3 O8 91.82(12) . . ?
O3 V3 O9 95.09(12) . . ?
O2 V3 O9 92.51(12) . . ?
O18 V3 O9 90.80(12) . . ?
O17 V3 O9 81.15(12) . . ?
O8 V3 O9 171.96(12) . . ?
O4 V4 O3 95.69(12) . . ?
O4 V4 O20 91.93(13) . . ?
O3 V4 O20 172.33(13) . . ?
O4 V4 O10 88.29(12) . . ?
O3 V4 O10 96.77(12) . . ?
O20 V4 O10 84.26(12) . . ?
O4 V4 O11 94.83(12) . . ?
O3 V4 O11 91.51(12) . . ?
O20 V4 O11 87.01(12) . . ?
O10 V4 O11 170.83(12) . . ?
O4 V4 O19 176.79(12) . . ?
O3 V4 O19 86.94(12) . . ?
O20 V4 O19 85.47(13) . . ?
O10 V4 O19 89.56(12) . . ?
O11 V4 O19 86.94(12) . . ?

loop_
_geom_bond_atom_site_label_1
_geom_bond_atom_site_label_2
_geom_bond_distance
_geom_bond_site_symmetry_2
_geom_bond_publ_flag
F4 C4 1.332(5) . ?
F9 C6 1.320(5) . ?
C1 O6 1.241(5) . ?
C1 O5 1.248(5) . ?
C1 C2 1.542(6) . ?
C2 F2 1.307(5) . ?
C2 F1 1.317(5) . ?
C2 F3 1.332(5) . ?
C3 O7 1.240(5) . ?
C3 O8 1.256(5) . ?
C3 C4 1.536(5) . ?
C4 F5 1.324(5) . ?
C4 F6 1.325(5) . ?
C5 O10 1.238(5) . ?
C5 O9 1.242(5) . ?
C5 C6 1.554(5) . ?
C6 F8 1.323(5) . ?
C6 F7 1.338(5) . ?
C7 O11 1.240(5) . ?
C7 O12 1.246(5) . ?
C7 C8 1.541(6) . ?
C8 F10 1.314(5) . ?
C8 F12 1.320(5) . ?
C8 F11 1.333(5) . ?
O1 V2 1.940(3) . ?
O1 V1 1.949(3) . ?
O2 V3 1.939(3) . ?
O2 V2 1.947(3) . ?
O3 V3 1.929(3) . ?
O3 V4 1.930(3) . ?
O4 V4 1.929(3) . ?
O4 V1 1.948(3) . ?
O5 V1 2.017(3) . ?
O6 V2 2.018(3) . ?
O7 V2 2.028(3) . ?
O8 V3 2.034(3) . ?
O9 V3 2.036(3) . ?
O10 V4 2.030(3) . ?
O11 V4 2.042(3) . ?
O12 V1 2.030(3) . ?
O13 V1 2.028(3) . ?
O14 V1 1.990(3) . ?
O15 V2 2.020(3) . ?
O16 V2 2.039(3) . ?
O17 V3 2.026(3) . ?
O18 V3 2.025(3) . ?
O19 V4 2.046(3) . ?
O20 V4 1.974(3) . ?

loop_
_platon_squeeze_void_nr
_platon_squeeze_void_average_x
_platon_squeeze_void_average_y
_platon_squeeze_void_average_z
_platon_squeeze_void_volume
_platon_squeeze_void_count_electrons
1 -0.150 0.253 -0.237 764.2 247.4
2 -0.044 0.747 0.164 764.1 249.6
3 0.292 0.545 0.438 8.6 14.6
4 0.792 0.455 0.938 8.6 14.4
